data_7027686
loop_
_publ_author_name
'Boyle, Philip D.'
'Godfrey, Stephen M.'
'Pritchard, Robin G.'

_publ_section_title
;
 The reaction of N-methylbenzothiazole-2-selone and 1,1-dimethylselenourea
 with sulfuryl chloride and dichlorine&#x200A;&#x2020;
;
_journal_issue 23
_journal_name_full 'Journal of the Chemical Society, Dalton Transactions'
_journal_page_first 4245
_journal_paper_doi 10.1039/a905552e
_journal_year 1999
_chemical_formula_sum 'C3 H8 Cl6 N2 Se'
_chemical_formula_weight 363.77
_chemical_name_systematic
; 
 ? 
;
_space_group_IT_number 62
_symmetry_cell_setting orthorhombic
_symmetry_space_group_name_Hall '-P 2ac 2n'
_symmetry_space_group_name_H-M 'P n m a'
_atom_sites_solution_hydrogens geom
_atom_sites_solution_primary direct
_atom_sites_solution_secondary difmap
_audit_creation_method SHELXL-97
_cell_angle_alpha 90.00
_cell_angle_beta 90.00
_cell_angle_gamma 90.00
_cell_formula_units_Z 4
_cell_length_a 7.555(2)
_cell_length_b 15.516(2)
_cell_length_c 9.9151(10)
_cell_measurement_temperature 203(2)
_cell_volume 1162.3(4)
_computing_structure_refinement 'SHELXL-97 (Sheldrick, 1997)'
_computing_structure_solution 'SHELXS-97 (Sheldrick, 1990)'
_diffrn_ambient_temperature 203(2)
_diffrn_measured_fraction_theta_full 0.882
_diffrn_measured_fraction_theta_max 0.882
_diffrn_radiation_monochromator graphite
_diffrn_radiation_source 'fine-focus sealed tube'
_diffrn_radiation_type MoK\a
_diffrn_radiation_wavelength 0.71073
_diffrn_reflns_av_R_equivalents 0.2288
_diffrn_reflns_av_sigmaI/netI 0.2545
_diffrn_reflns_limit_h_max 8
_diffrn_reflns_limit_h_min -8
_diffrn_reflns_limit_k_max 0
_diffrn_reflns_limit_k_min -18
_diffrn_reflns_limit_l_max 11
_diffrn_reflns_limit_l_min 0
_diffrn_reflns_number 2023
_diffrn_reflns_theta_full 24.99
_diffrn_reflns_theta_max 24.99
_diffrn_reflns_theta_min 2.44
_exptl_absorpt_coefficient_mu 4.562
_exptl_absorpt_correction_T_max 0.6583
_exptl_absorpt_correction_T_min 0.3951
_exptl_crystal_colour colourless
_exptl_crystal_density_diffrn 2.079
_exptl_crystal_density_method 'not measured'
_exptl_crystal_description needle
_exptl_crystal_F_000 704
_exptl_crystal_size_max 0.25
_exptl_crystal_size_mid 0.15
_exptl_crystal_size_min 0.10
_refine_diff_density_max 0.610
_refine_diff_density_min -0.886
_refine_diff_density_rms 0.159
_refine_ls_extinction_method none
_refine_ls_goodness_of_fit_ref 0.866
_refine_ls_hydrogen_treatment mixed
_refine_ls_matrix_type full
_refine_ls_number_parameters 61
_refine_ls_number_reflns 1058
_refine_ls_number_restraints 0
_refine_ls_restrained_S_all 0.866
_refine_ls_R_factor_all 0.2377
_refine_ls_R_factor_gt 0.0549
_refine_ls_shift/su_max 0.005
_refine_ls_shift/su_mean 0.001
_refine_ls_structure_factor_coef Fsqd
_refine_ls_weighting_details 'w=1/[\s^2^(Fo^2^)+(0.0460P)^2^+0.0000P] where P=(Fo^2^+2Fc^2^)/3'
_refine_ls_weighting_scheme calc
_refine_ls_wR_factor_gt 0.0909
_refine_ls_wR_factor_ref 0.1400
_reflns_number_gt 378
_reflns_number_total 1058
_reflns_threshold_expression >2sigma(I)
_cod_data_source_file 905552esup1.cif
_cod_data_source_block n
_cod_depositor_comments
;
The following automatic conversions were performed:

'_refine_ls_weighting_scheme' value 'calc
w=1/[\s^2^(Fo^2^)+(0.0460P)^2^+0.0000P] where P=(Fo^2^+2Fc^2^)/3' was
changed to 'calc'. New tag '_refine_ls_weighting_details' was
created. The value of the new tag was set to
'w=1/[\s^2^(Fo^2^)+(0.0460P)^2^+0.0000P] where P=(Fo^2^+2Fc^2^)/3'.

Automatic conversion script
Id: cif_fix_values 3143 2015-03-26 13:38:13Z robertas 
;
_cod_original_sg_symbol_H-M 'P nma'
_cod_database_code 7027686

loop_
_symmetry_equiv_pos_as_xyz
'x, y, z'
'-x, y+1/2, -z'
'x+1/2, -y+1/2, -z+1/2'
'-x+1/2, -y, z+1/2'
'-x, -y, -z'
'x, -y-1/2, z'
'-x-1/2, y-1/2, z-1/2'
'x-1/2, y, -z-1/2'

loop_
_atom_site_label
_atom_site_type_symbol
_atom_site_fract_x
_atom_site_fract_y
_atom_site_fract_z
_atom_site_U_iso_or_equiv
_atom_site_adp_type
_atom_site_occupancy
_atom_site_calc_flag
_atom_site_refinement_flags
Se1 Se 0.10114(11) 0.2500 0.05977(7) 0.02718(18) Uani 1 d S
Cl2 Cl -0.1151(4) 0.2500 -0.09725(18) 0.0566(7) Uani 1 d S
Cl3 Cl 0.0991(2) 0.09767(7) 0.05711(15) 0.0448(4) Uani 1 d .
Cl4 Cl 0.3075(3) 0.2500 -0.0911(2) 0.0594(8) Uani 1 d S
Cl5 Cl 0.3294(3) 0.2500 0.2474(2) 0.0415(6) Uani 1 d S
Cl1 Cl 0.0692(3) 0.05762(17) 0.6771(3) 0.0655(9) Uani 0.50 d P
C4 C 0.0692(3) 0.05762(17) 0.6771(3) 0.0655(9) Uani 0.50 d P
H4A H 0.1351 0.1113 0.6797 0.098 Uiso 0.50 calc PR
H4B H 0.1366 0.0129 0.7222 0.098 Uiso 0.50 calc PR
H4C H -0.0434 0.0652 0.7225 0.098 Uiso 0.50 calc PR
N1 N 0.1127(6) 0.0855(3) 0.4171(5) 0.0486(16) Uani 0.50 d P
H1A H 0.1153 0.0759 0.3307 0.073 Uiso 0.50 calc PR
H1B H 0.1615 0.1317 0.4500 0.073 Uiso 0.50 calc PR
C5 C 0.1127(6) 0.0855(3) 0.4171(5) 0.0486(16) Uani 0.50 d P
H5A H 0.1666 0.1310 0.4701 0.073 Uiso 0.50 calc PR
H5B H 0.0255 0.1101 0.3566 0.073 Uiso 0.50 calc PR
H5C H 0.2033 0.0563 0.3649 0.073 Uiso 0.50 calc PR
C2 C 0.0308(7) 0.0268(4) 0.5027(9) 0.108(3) Uani 0.50 d P
N3 N 0.0308(7) 0.0268(4) 0.5027(9) 0.108(3) Uani 0.50 d P

loop_
_atom_site_aniso_label
_atom_site_aniso_U_11
_atom_site_aniso_U_22
_atom_site_aniso_U_33
_atom_site_aniso_U_23
_atom_site_aniso_U_13
_atom_site_aniso_U_12
Se1 0.0359(4) 0.0258(3) 0.0198(3) 0.000 0.0006(6) 0.000
Cl2 0.0835(16) 0.0525(12) 0.0338(11) 0.000 -0.0268(13) 0.000
Cl3 0.0497(7) 0.0262(6) 0.0585(7) -0.0075(8) 0.0012(12) 0.0046(8)
Cl4 0.0727(16) 0.0645(15) 0.0410(13) 0.000 0.0317(11) 0.000
Cl5 0.0333(11) 0.0409(10) 0.0503(11) 0.000 -0.0002(10) 0.000
Cl1 0.0671(19) 0.0642(16) 0.0653(15) -0.0038(15) -0.0192(16) 0.0039(18)
C4 0.0671(19) 0.0642(16) 0.0653(15) -0.0038(15) -0.0192(16) 0.0039(18)
N1 0.033(3) 0.038(3) 0.075(3) 0.009(3) 0.001(4) -0.008(3)
C5 0.033(3) 0.038(3) 0.075(3) 0.009(3) 0.001(4) -0.008(3)
C2 0.038(3) 0.063(5) 0.223(8) 0.078(5) 0.042(4) 0.025(3)
N3 0.038(3) 0.063(5) 0.223(8) 0.078(5) 0.042(4) 0.025(3)

loop_
_atom_type_symbol
_atom_type_description
_atom_type_scat_dispersion_real
_atom_type_scat_dispersion_imag
_atom_type_scat_source
C C 0.0033 0.0016 'International Tables Vol C Tables 4.2.6.8 and 6.1.1.4'
H H 0.0000 0.0000 'International Tables Vol C Tables 4.2.6.8 and 6.1.1.4'
Cl Cl 0.1484 0.1585 'International Tables Vol C Tables 4.2.6.8 and 6.1.1.4'
N N 0.0061 0.0033 'International Tables Vol C Tables 4.2.6.8 and 6.1.1.4'
Se Se -0.0929 2.2259 'International Tables Vol C Tables 4.2.6.8 and 6.1.1.4'

loop_
_geom_angle_atom_site_label_1
_geom_angle_atom_site_label_2
_geom_angle_atom_site_label_3
_geom_angle
_geom_angle_site_symmetry_1
_geom_angle_site_symmetry_3
Cl4 Se1 Cl2 92.55(9) . .
Cl4 Se1 Cl3 89.83(4) . .
Cl2 Se1 Cl3 89.28(4) . .
Cl4 Se1 Cl3 89.83(4) . 6_565
Cl2 Se1 Cl3 89.28(4) . 6_565
Cl3 Se1 Cl3 178.51(8) . 6_565
Cl4 Se1 Cl5 91.00(8) . .
Cl2 Se1 Cl5 176.45(8) . .
Cl3 Se1 Cl5 90.73(4) . .
Cl3 Se1 Cl5 90.73(4) 6_565 .
C2 C2 N3 0.0(13) 5_556 5_556
C2 C2 N1 138.8(14) 5_556 .
N3 C2 N1 138.8(14) 5_556 .
C2 C2 Cl1 111.2(12) 5_556 .
N3 C2 Cl1 111.2(12) 5_556 .
N1 C2 Cl1 109.7(4) . .

loop_
_geom_bond_atom_site_label_1
_geom_bond_atom_site_label_2
_geom_bond_distance
_geom_bond_site_symmetry_2
Se1 Cl4 2.161(2) .
Se1 Cl2 2.257(2) .
Se1 Cl3 2.3639(11) .
Se1 Cl3 2.3639(11) 6_565
Se1 Cl5 2.537(2) .
Cl1 C2 1.817(9) .
N1 C2 1.391(8) .
C2 C2 0.953(11) 5_556
C2 N3 0.953(11) 5_556
